data_8105418
loop_
_publ_author_name
'Ma, Feng-Xia'
'Jiang, Jin-Ke'
'Yuan, Yuan'
'Li, Dong-Dong'

_publ_section_title
;
 Crystal structure of tetrakis(1H-benzo[d]imidazol-3-ium)
 bis(\m5-phenylphosphonato)-pentakis(\m2-oxido)-decaoxo-penta-molybdenum
 dihydrate, C40H42Mo5N8O23P2
;
_journal_issue 5
_journal_name_full 'Zeitschrift f\"ur Kristallographie - New Crystal Structures'
_journal_page_first 1191
_journal_page_last 1193
_journal_paper_doi 10.1515/ncrs-2020-0245
_journal_volume 235
_journal_year 2020
_chemical_formula_moiety 'C12 H10 Mo5 O21 P2, 2(H2 O), 4(C7 H7 N2)'
_chemical_formula_sum 'C40 H42 Mo5 N8 O23 P2'
_chemical_formula_weight 1544.45
_space_group_crystal_system triclinic
_space_group_IT_number 2
_space_group_name_Hall '-P 1'
_space_group_name_H-M_alt 'P -1'
_atom_sites_solution_hydrogens mixed
_cell_angle_alpha 85.583(2)
_cell_angle_beta 81.294(2)
_cell_angle_gamma 84.844(2)
_cell_formula_units_Z 2
_cell_length_a 10.9867(2)
_cell_length_b 15.4753(3)
_cell_length_c 15.5666(3)
_cell_measurement_reflns_used 21969
_cell_measurement_temperature 293(2)
_cell_measurement_theta_max 29.8940
_cell_measurement_theta_min 5.0640
_cell_volume 2600.18(9)
_computing_cell_refinement 'CrysAlisPro 1.171.39.7e (Rigaku OD, 2015)'
_computing_data_collection 'CrysAlisPro 1.171.39.7e (Rigaku OD, 2015)'
_computing_data_reduction 'CrysAlisPro 1.171.39.7e (Rigaku OD, 2015)'
_computing_molecular_graphics 'Olex2 1.3-alpha (Dolomanov et al., 2009)'
_computing_publication_material 'Olex2 1.3-alpha (Dolomanov et al., 2009)'
_computing_structure_refinement 'SHELXL 2014/7 (Sheldrick, 2015)'
_computing_structure_solution 'SHELXT 2014/5 (Sheldrick, 2014)'
_diffrn_ambient_temperature 293(2)
_diffrn_detector 'CCD plate'
_diffrn_measured_fraction_theta_full 0.991
_diffrn_measured_fraction_theta_max 0.992
_diffrn_measurement_details
;
List of Runs (angles in degrees, time in seconds):

  # Type    Start    End  Width  t~exp~   \w     \q     \k     \f   Frames
--------------------------------------------------------------------------
  1  \w    -18.00  12.00   0.50    1.49    --   -0.40  38.00-120.00   60
  2  \w     -4.00  23.00   0.50    1.49    --   -0.40  77.00 -90.00   54
  3  \w     35.00  81.00   0.50    1.49    --   -0.40  77.00 -90.00   92
  4  \w     26.00  89.00   0.50    1.49    --   -0.40  77.00-180.00  126
  5  \w      7.00  34.00   0.50    1.49    --   -0.40  77.00  60.00   54
  6  \w    -27.00  37.00   0.50    1.49    --   -0.40  77.00-120.00  128
  7  \w    -57.00  17.00   0.50    1.49    --   -0.40 -38.00-150.00  148
  8  \w     -6.00  19.00   0.50    1.49    --   -0.40 -57.00-180.00   50
  9  \w     -8.00  17.00   0.50    1.49    --   -0.40 -57.00 -90.00   50
 10  \w    -43.00 -16.00   0.50    1.49    --   -0.40 -57.00 -90.00   54
 11  \w    -75.00  15.00   0.50    1.49    --   -0.40 -38.00  60.00  180
 12  \w    -90.00 -34.00   0.50    1.49    --   -0.40 -57.00-180.00  112
;
_diffrn_measurement_device 'four-circle diffractometer'
_diffrn_measurement_device_type 'XtaLAB Pro: Kappa dual offset/far'
_diffrn_measurement_method '\w scans'
_diffrn_orient_matrix_type 'CrysAlisPro convention (1999,Acta A55,543-557)'
_diffrn_orient_matrix_UB_11 -0.0139037000
_diffrn_orient_matrix_UB_12 0.0297575000
_diffrn_orient_matrix_UB_13 -0.0348160000
_diffrn_orient_matrix_UB_21 -0.0307148000
_diffrn_orient_matrix_UB_22 0.0295172000
_diffrn_orient_matrix_UB_23 0.0303574000
_diffrn_orient_matrix_UB_31 0.0561789000
_diffrn_orient_matrix_UB_32 0.0192342000
_diffrn_orient_matrix_UB_33 0.0001442000
_diffrn_radiation_monochromator graphite
_diffrn_radiation_probe x-ray
_diffrn_radiation_type 'Mo K\a'
_diffrn_radiation_wavelength 0.71073
_diffrn_reflns_av_R_equivalents 0.0274
_diffrn_reflns_av_unetI/netI 0.0203
_diffrn_reflns_Laue_measured_fraction_full 0.991
_diffrn_reflns_Laue_measured_fraction_max 0.992
_diffrn_reflns_limit_h_max 13
_diffrn_reflns_limit_h_min -13
_diffrn_reflns_limit_k_max 19
_diffrn_reflns_limit_k_min -19
_diffrn_reflns_limit_l_max 19
_diffrn_reflns_limit_l_min -19
_diffrn_reflns_number 47853
_diffrn_reflns_point_group_measured_fraction_full 0.991
_diffrn_reflns_point_group_measured_fraction_max 0.992
_diffrn_reflns_theta_full 25.000
_diffrn_reflns_theta_max 26.372
_diffrn_reflns_theta_min 4.922
_diffrn_source 'fine-focus sealed X-ray tube'
_diffrn_source_type 'Enhance (Mo) X-ray Source'
_exptl_absorpt_coefficient_mu 1.324
_exptl_absorpt_correction_T_max 1.00000
_exptl_absorpt_correction_T_min 0.83400
_exptl_absorpt_correction_type multi-scan
_exptl_absorpt_process_details
;
CrysAlisPro 1.171.39.7e (Rigaku Oxford Diffraction, 2015)
Empirical absorption correction using spherical harmonics,
 implemented in SCALE3 ABSPACK scaling algorithm.
;
_exptl_crystal_colour colourless
_exptl_crystal_density_diffrn 1.973
_exptl_crystal_description Block
_exptl_crystal_F_000 1524
_exptl_crystal_size_max 0.15
_exptl_crystal_size_mid 0.14
_exptl_crystal_size_min 0.12
_refine_diff_density_max 0.442
_refine_diff_density_min -0.299
_refine_diff_density_rms 0.066
_refine_ls_extinction_coef .
_refine_ls_extinction_method none
_refine_ls_goodness_of_fit_ref 1.056
_refine_ls_hydrogen_treatment mixed
_refine_ls_matrix_type full
_refine_ls_number_parameters 716
_refine_ls_number_reflns 10563
_refine_ls_number_restraints 7
_refine_ls_restrained_S_all 1.056
_refine_ls_R_factor_all 0.0271
_refine_ls_R_factor_gt 0.0208
_refine_ls_shift/su_max 0.001
_refine_ls_shift/su_mean 0.000
_refine_ls_structure_factor_coef Fsqd
_refine_ls_weighting_details 'w=1/[\s^2^(Fo^2^)+(0.0149P)^2^+2.7145P] where P=(Fo^2^+2Fc^2^)/3'
_refine_ls_weighting_scheme calc
_refine_ls_wR_factor_gt 0.0457
_refine_ls_wR_factor_ref 0.0485
_reflns_Friedel_coverage 0.000
_reflns_Friedel_fraction_full .
_reflns_Friedel_fraction_max .
_reflns_number_gt 9260
_reflns_number_total 10563
_reflns_threshold_expression 'I > 2\s(I)'
_cod_data_source_file suppl_ncrs-2020-0245_suppl.cif
_cod_data_source_block 2
_cod_database_code 8105418
_shelx_space_group_comment
;
The symmetry employed for this shelxl refinement is uniquely defined
by the following loop, which should always be used as a source of
symmetry information in preference to the above space-group names.
They are only intended as comments.
;
_shelx_estimated_absorpt_t_max 0.857
_shelx_estimated_absorpt_t_min 0.826
_reflns_odcompleteness_completeness 99.24
_reflns_odcompleteness_iscentric 1
_reflns_odcompleteness_theta 26.32
_olex2_refinement_description
;
1. Fixed Uiso
 At 1.2 times of:
  All C(H) groups, All N(H) groups
 At 1.5 times of:
  All O(H) groups, All O(H,H) groups
2. Restrained distances
 O1W-H1WA = H2WA-O2W
 0.9 with sigma of 0.02
 H1WA-H2WA
 2.1 with sigma of 0.01
 H2WA-H1WA
 2.15 with sigma of 0.01
 O2W-H2WA
 0.85 with sigma of 0.02
 H2WB-O2W
 0.9 with sigma of 0.01
 H2WA-H2WB
 1.37 with sigma of 0.01
3.a Aromatic/amide H refined with riding coordinates:
 C29(H29), C30(H30), C31(H31), C33(H33), C34(H34), C36(H36), C37(H37),
 C38(H38), C39(H39), C40(H40), N1(H1), N2(H2), C1(H1A), C2(H2A), C3(H3), C4(H4),
  C7(H7), N3(H3A), N4(H4A), C8(H8), C9(H9), C10(H10), C11(H11), C14(H14),
 N5(H5), N6(H6), C15(H15), C16(H16), C17(H17), C18(H18), C21(H21), N7(H7A),
 N8(H8A), C22(H22), C23(H23), C24(H24), C27(H27), C28(H28)
;

loop_
_space_group_symop_operation_xyz
'x, y, z'
'-x, -y, -z'

loop_
_atom_site_label
_atom_site_type_symbol
_atom_site_fract_x
_atom_site_fract_y
_atom_site_fract_z
_atom_site_U_iso_or_equiv
_atom_site_adp_type
_atom_site_occupancy
_atom_site_site_symmetry_order
_atom_site_calc_flag
_atom_site_refinement_flags_posn
_atom_site_refinement_flags_adp
_atom_site_refinement_flags_occupancy
_atom_site_disorder_assembly
_atom_site_disorder_group
Mo1 Mo 0.39679(2) 0.07754(2) 0.26401(2) 0.02166(5) Uani 1 1 d . . . . .
Mo2 Mo 0.68880(2) 0.09653(2) 0.30293(2) 0.02173(5) Uani 1 1 d . . . . .
Mo3 Mo 0.75903(2) 0.30795(2) 0.25247(2) 0.02406(5) Uani 1 1 d . . . . .
Mo4 Mo 0.50035(2) 0.42947(2) 0.20406(2) 0.02417(5) Uani 1 1 d . . . . .
Mo5 Mo 0.25864(2) 0.30185(2) 0.23645(2) 0.02383(5) Uani 1 1 d . . . . .
P1 P 0.47018(5) 0.26055(4) 0.36868(3) 0.01958(11) Uani 1 1 d . . . . .
P2 P 0.55727(5) 0.22150(4) 0.13457(3) 0.01873(11) Uani 1 1 d . . . . .
O1 O 0.80069(16) 0.37732(12) 0.32148(12) 0.0359(4) Uani 1 1 d . . . . .
O2 O 0.89090(16) 0.28750(13) 0.18178(12) 0.0381(4) Uani 1 1 d . . . . .
O3 O 0.67170(14) 0.38395(10) 0.17596(10) 0.0264(3) Uani 1 1 d . . . . .
O4 O 0.51573(18) 0.51309(11) 0.26586(12) 0.0398(4) Uani 1 1 d . . . . .
O5 O 0.48999(16) 0.47792(12) 0.10303(11) 0.0354(4) Uani 1 1 d . . . . .
O6 O 0.32642(15) 0.41463(10) 0.24163(11) 0.0284(4) Uani 1 1 d . . . . .
O7 O 0.46742(13) 0.29602(10) 0.17229(10) 0.0227(3) Uani 1 1 d . . . . .
O8 O 0.48842(14) 0.13992(10) 0.13804(9) 0.0225(3) Uani 1 1 d . . . . .
O9 O 0.22771(16) 0.31522(12) 0.13192(11) 0.0354(4) Uani 1 1 d . . . . .
O10 O 0.11689(15) 0.32175(12) 0.29663(12) 0.0379(4) Uani 1 1 d . . . . .
O11 O 0.28352(14) 0.17760(10) 0.24896(10) 0.0248(3) Uani 1 1 d . . . . .
O12 O 0.33830(15) 0.04360(11) 0.36818(11) 0.0300(4) Uani 1 1 d . . . . .
O13 O 0.34987(16) 0.00435(11) 0.20184(11) 0.0328(4) Uani 1 1 d . . . . .
O14 O 0.50650(13) 0.17188(9) 0.32797(10) 0.0221(3) Uani 1 1 d . . . . .
O15 O 0.56922(14) 0.03172(10) 0.25976(10) 0.0232(3) Uani 1 1 d . . . . .
O16 O 0.69209(16) 0.04466(11) 0.40269(11) 0.0339(4) Uani 1 1 d . . . . .
O17 O 0.81769(15) 0.05271(12) 0.24159(11) 0.0339(4) Uani 1 1 d . . . . .
O18 O 0.75027(14) 0.20458(10) 0.32939(10) 0.0255(3) Uani 1 1 d . . . . .
O19 O 0.67094(13) 0.20448(10) 0.18098(10) 0.0228(3) Uani 1 1 d . . . . .
O20 O 0.55061(14) 0.33132(10) 0.32252(10) 0.0238(3) Uani 1 1 d . . . . .
O21 O 0.33355(14) 0.28558(10) 0.36557(10) 0.0253(3) Uani 1 1 d . . . . .
C29 C 0.5004(3) 0.2180(2) 0.65856(17) 0.0443(7) Uani 1 1 d . . . . .
H29 H 0.5010 0.2098 0.7183 0.053 Uiso 1 1 calc R U . . .
C30 C 0.5249(3) 0.2974(2) 0.61624(18) 0.0461(7) Uani 1 1 d . . . . .
H30 H 0.5441 0.3422 0.6472 0.055 Uiso 1 1 calc R U . . .
C31 C 0.5209(3) 0.31082(17) 0.52678(17) 0.0359(6) Uani 1 1 d . . . . .
H31 H 0.5374 0.3644 0.4982 0.043 Uiso 1 1 calc R U . . .
C32 C 0.4922(2) 0.24388(15) 0.48085(14) 0.0231(4) Uani 1 1 d . . . . .
C33 C 0.4709(2) 0.16290(16) 0.52389(16) 0.0318(5) Uani 1 1 d . . . . .
H33 H 0.4539 0.1174 0.4931 0.038 Uiso 1 1 calc R U . . .
C34 C 0.4750(3) 0.15039(19) 0.61274(18) 0.0406(6) Uani 1 1 d . . . . .
H34 H 0.4607 0.0965 0.6414 0.049 Uiso 1 1 calc R U . . .
C35 C 0.6012(2) 0.24905(15) 0.02064(14) 0.0247(5) Uani 1 1 d . . . . .
C36 C 0.7075(3) 0.2095(2) -0.02331(18) 0.0523(8) Uani 1 1 d . . . . .
H36 H 0.7616 0.1744 0.0073 0.063 Uiso 1 1 calc R U . . .
C37 C 0.7339(3) 0.2222(3) -0.1133(2) 0.0737(12) Uani 1 1 d . . . . .
H37 H 0.8055 0.1951 -0.1427 0.088 Uiso 1 1 calc R U . . .
C38 C 0.6546(3) 0.2744(2) -0.15896(18) 0.0564(9) Uani 1 1 d . . . . .
H38 H 0.6725 0.2823 -0.2192 0.068 Uiso 1 1 calc R U . . .
C39 C 0.5501(3) 0.31477(19) -0.11634(18) 0.0458(7) Uani 1 1 d . . . . .
H39 H 0.4974 0.3509 -0.1473 0.055 Uiso 1 1 calc R U . . .
C40 C 0.5222(3) 0.30186(17) -0.02648(16) 0.0353(6) Uani 1 1 d . . . . .
H40 H 0.4501 0.3288 0.0024 0.042 Uiso 1 1 calc R U . . .
O1W O 0.7235(4) 0.4936(3) 0.5835(3) 0.1100(14) Uani 1 1 d D . . . .
H1WA H 0.661(4) 0.516(4) 0.557(3) 0.165 Uiso 1 1 d D U . . .
H2WA H 0.744(2) 0.512(5) 0.425(4) 0.165 Uiso 1 1 d D U . . .
O2W O 0.6641(5) 0.5118(3) 0.4173(3) 0.1456(19) Uani 1 1 d D . . . .
H2WB H 0.672(6) 0.468(4) 0.382(4) 0.218 Uiso 1 1 d D U . . .
N1 N 1.1052(3) 0.3308(2) 0.48403(19) 0.0634(8) Uani 1 1 d . . . . .
H1 H 1.1665 0.3175 0.4448 0.076 Uiso 1 1 calc R U . . .
N2 N 0.9265(3) 0.3848(2) 0.5438(2) 0.0734(9) Uani 1 1 d . . . . .
H2 H 0.8543 0.4121 0.5495 0.088 Uiso 1 1 calc R U . . .
C1 C 0.9495(4) 0.3345(3) 0.7002(3) 0.0704(11) Uani 1 1 d . . . . .
H1A H 0.8726 0.3570 0.7262 0.084 Uiso 1 1 calc R U . . .
C2 C 1.0326(4) 0.2896(3) 0.7478(3) 0.0774(12) Uani 1 1 d . . . . .
H2A H 1.0110 0.2808 0.8078 0.093 Uiso 1 1 calc R U . . .
C3 C 1.1479(4) 0.2569(3) 0.7093(3) 0.0786(12) Uani 1 1 d . . . . .
H3 H 1.2021 0.2273 0.7440 0.094 Uiso 1 1 calc R U . . .
C4 C 1.1837(3) 0.2673(3) 0.6206(3) 0.0689(10) Uani 1 1 d . . . . .
H4 H 1.2611 0.2457 0.5947 0.083 Uiso 1 1 calc R U . . .
C5 C 1.0999(3) 0.3112(2) 0.5721(2) 0.0531(8) Uani 1 1 d . . . . .
C6 C 0.9864(3) 0.3444(2) 0.6116(2) 0.0550(8) Uani 1 1 d . . . . .
C7 C 1.0003(4) 0.3734(3) 0.4702(3) 0.0688(10) Uani 1 1 d . . . . .
H7 H 0.9808 0.3930 0.4156 0.083 Uiso 1 1 calc R U . . .
N3 N 0.8219(2) 0.40483(16) 0.01056(15) 0.0427(6) Uani 1 1 d . . . . .
H3A H 0.8046 0.3757 0.0596 0.051 Uiso 1 1 calc R U . . .
N4 N 0.7979(2) 0.48706(14) -0.10405(15) 0.0376(5) Uani 1 1 d . . . . .
H4A H 0.7626 0.5194 -0.1420 0.045 Uiso 1 1 calc R U . . .
C8 C 1.0545(3) 0.3737(2) -0.0208(2) 0.0542(9) Uani 1 1 d . . . . .
H8 H 1.0650 0.3370 0.0281 0.065 Uiso 1 1 calc R U . . .
C9 C 1.1526(3) 0.3955(2) -0.0824(3) 0.0656(11) Uani 1 1 d . . . . .
H9 H 1.2315 0.3720 -0.0751 0.079 Uiso 1 1 calc R U . . .
C10 C 1.1377(3) 0.4518(2) -0.1553(3) 0.0579(9) Uani 1 1 d . . . . .
H10 H 1.2070 0.4651 -0.1947 0.069 Uiso 1 1 calc R U . . .
C11 C 1.0238(3) 0.4879(2) -0.17045(19) 0.0443(7) Uani 1 1 d . . . . .
H11 H 1.0138 0.5260 -0.2185 0.053 Uiso 1 1 calc R U . . .
C12 C 0.9241(2) 0.46425(16) -0.10978(16) 0.0303(5) Uani 1 1 d . . . . .
C13 C 0.9392(2) 0.40980(16) -0.03627(17) 0.0343(6) Uani 1 1 d . . . . .
C14 C 0.7414(3) 0.45132(19) -0.03139(19) 0.0425(6) Uani 1 1 d . . . . .
H14 H 0.6569 0.4580 -0.0125 0.051 Uiso 1 1 calc R U . . .
N5 N 0.3488(2) 0.06143(15) -0.11989(14) 0.0393(5) Uani 1 1 d . . . . .
H5 H 0.3655 0.0423 -0.1711 0.047 Uiso 1 1 calc R U . . .
N6 N 0.3740(2) 0.10580(15) 0.00466(14) 0.0391(5) Uani 1 1 d . . . . .
H6 H 0.4100 0.1199 0.0463 0.047 Uiso 1 1 calc R U . . .
C15 C 0.1488(3) 0.1340(2) 0.0670(2) 0.0493(7) Uani 1 1 d . . . . .
H15 H 0.1603 0.1522 0.1205 0.059 Uiso 1 1 calc R U . . .
C16 C 0.0324(3) 0.1297(3) 0.0453(3) 0.0658(10) Uani 1 1 d . . . . .
H16 H -0.0365 0.1457 0.0850 0.079 Uiso 1 1 calc R U . . .
C17 C 0.0161(3) 0.1018(3) -0.0355(3) 0.0769(13) Uani 1 1 d . . . . .
H17 H -0.0639 0.0994 -0.0476 0.092 Uiso 1 1 calc R U . . .
C18 C 0.1136(3) 0.0779(2) -0.0975(2) 0.0599(10) Uani 1 1 d . . . . .
H18 H 0.1018 0.0605 -0.1513 0.072 Uiso 1 1 calc R U . . .
C19 C 0.2311(3) 0.08140(18) -0.07532(18) 0.0383(6) Uani 1 1 d . . . . .
C20 C 0.2475(3) 0.10963(17) 0.00492(17) 0.0363(6) Uani 1 1 d . . . . .
C21 C 0.4302(3) 0.07691(18) -0.06995(18) 0.0398(6) Uani 1 1 d . . . . .
H21 H 0.5154 0.0686 -0.0852 0.048 Uiso 1 1 calc R U . . .
N7 N 0.1139(2) 0.10011(16) 0.45920(17) 0.0425(6) Uani 1 1 d . . . . .
H7A H 0.1904 0.0810 0.4557 0.051 Uiso 1 1 calc R U . . .
N8 N -0.0582(2) 0.15757(15) 0.42120(14) 0.0366(5) Uani 1 1 d . . . . .
H8A H -0.1109 0.1815 0.3893 0.044 Uiso 1 1 calc R U . . .
C22 C -0.0709(3) 0.0792(2) 0.67875(19) 0.0508(8) Uani 1 1 d . . . . .
H22 H -0.0696 0.0601 0.7367 0.061 Uiso 1 1 calc R U . . .
C23 C -0.1817(3) 0.1161(2) 0.6535(2) 0.0462(7) Uani 1 1 d . . . . .
H23 H -0.2520 0.1208 0.6950 0.055 Uiso 1 1 calc R U . . .
C24 C -0.1895(2) 0.14546(18) 0.56897(19) 0.0376(6) Uani 1 1 d . . . . .
H24 H -0.2634 0.1700 0.5521 0.045 Uiso 1 1 calc R U . . .
C25 C -0.0820(2) 0.13682(15) 0.51001(16) 0.0273(5) Uani 1 1 d . . . . .
C26 C 0.0286(2) 0.09963(16) 0.53476(17) 0.0315(5) Uani 1 1 d . . . . .
C27 C 0.0365(3) 0.07029(19) 0.6207(2) 0.0453(7) Uani 1 1 d . . . . .
H27 H 0.1102 0.0460 0.6379 0.054 Uiso 1 1 calc R U . . .
C28 C 0.0587(3) 0.13449(19) 0.3939(2) 0.0440(7) Uani 1 1 d . . . . .
H28 H 0.0969 0.1415 0.3366 0.053 Uiso 1 1 calc R U . . .
H1WB H 0.711(7) 0.515(5) 0.626(4) 0.14(3) Uiso 1 1 d . . . . .

loop_
_atom_site_aniso_label
_atom_site_aniso_U_11
_atom_site_aniso_U_22
_atom_site_aniso_U_33
_atom_site_aniso_U_23
_atom_site_aniso_U_13
_atom_site_aniso_U_12
Mo1 0.02088(9) 0.02287(10) 0.02001(9) 0.00072(7) -0.00010(7) -0.00180(7)
Mo2 0.02155(9) 0.02341(10) 0.01959(9) -0.00191(7) -0.00375(7) 0.00348(7)
Mo3 0.02302(9) 0.02724(10) 0.02199(10) 0.00106(8) -0.00427(7) -0.00298(7)
Mo4 0.02741(10) 0.02164(10) 0.02269(10) 0.00073(7) -0.00379(8) 0.00061(7)
Mo5 0.02008(9) 0.02708(10) 0.02271(10) 0.00273(8) -0.00299(7) 0.00292(7)
P1 0.0214(3) 0.0219(3) 0.0140(2) -0.0005(2) -0.0010(2) 0.0024(2)
P2 0.0187(2) 0.0232(3) 0.0135(2) -0.0001(2) -0.0013(2) 0.0001(2)
O1 0.0381(10) 0.0385(10) 0.0338(10) -0.0049(8) -0.0100(8) -0.0071(8)
O2 0.0275(9) 0.0481(11) 0.0377(10) -0.0051(8) 0.0014(8) -0.0057(8)
O3 0.0260(8) 0.0283(8) 0.0238(8) 0.0061(7) -0.0027(6) -0.0047(6)
O4 0.0534(12) 0.0285(9) 0.0392(11) -0.0062(8) -0.0113(9) -0.0010(8)
O5 0.0379(10) 0.0372(10) 0.0287(9) 0.0080(7) -0.0044(8) 0.0016(8)
O6 0.0267(8) 0.0252(8) 0.0308(9) 0.0006(7) -0.0018(7) 0.0059(6)
O7 0.0209(7) 0.0238(8) 0.0223(8) -0.0017(6) -0.0015(6) 0.0010(6)
O8 0.0233(7) 0.0268(8) 0.0172(7) -0.0003(6) -0.0019(6) -0.0036(6)
O9 0.0356(9) 0.0413(10) 0.0297(9) 0.0049(8) -0.0112(8) -0.0002(8)
O10 0.0238(8) 0.0476(11) 0.0390(10) 0.0006(8) -0.0016(7) 0.0065(8)
O11 0.0208(7) 0.0285(8) 0.0244(8) 0.0008(6) -0.0026(6) -0.0014(6)
O12 0.0289(8) 0.0331(9) 0.0248(8) 0.0038(7) 0.0028(7) -0.0016(7)
O13 0.0346(9) 0.0330(9) 0.0315(9) -0.0042(7) -0.0024(7) -0.0089(7)
O14 0.0214(7) 0.0219(8) 0.0220(8) -0.0024(6) -0.0017(6) 0.0015(6)
O15 0.0247(8) 0.0211(7) 0.0227(8) -0.0013(6) -0.0013(6) 0.0006(6)
O16 0.0395(10) 0.0375(10) 0.0242(9) 0.0020(7) -0.0077(7) 0.0013(8)
O17 0.0284(9) 0.0387(10) 0.0329(9) -0.0071(8) -0.0015(7) 0.0067(7)
O18 0.0255(8) 0.0295(8) 0.0228(8) -0.0004(6) -0.0090(6) -0.0005(6)
O19 0.0210(7) 0.0277(8) 0.0192(7) 0.0002(6) -0.0033(6) -0.0001(6)
O20 0.0262(8) 0.0242(8) 0.0199(8) 0.0014(6) -0.0021(6) -0.0006(6)
O21 0.0223(8) 0.0310(8) 0.0203(8) -0.0004(6) -0.0008(6) 0.0053(6)
C29 0.0476(16) 0.0639(19) 0.0196(12) 0.0033(12) -0.0075(11) 0.0047(14)
C30 0.0587(18) 0.0535(18) 0.0296(14) -0.0138(13) -0.0144(13) -0.0002(14)
C31 0.0474(15) 0.0319(13) 0.0295(13) -0.0027(10) -0.0097(11) -0.0008(11)
C32 0.0245(11) 0.0275(11) 0.0161(10) -0.0003(8) -0.0030(8) 0.0043(9)
C33 0.0388(13) 0.0313(13) 0.0239(12) 0.0012(10) -0.0027(10) -0.0011(10)
C34 0.0443(15) 0.0432(15) 0.0301(14) 0.0125(12) -0.0024(12) 0.0018(12)
C35 0.0253(11) 0.0319(12) 0.0169(10) 0.0014(9) -0.0016(9) -0.0076(9)
C36 0.0361(15) 0.088(2) 0.0265(14) 0.0014(14) 0.0017(12) 0.0165(15)
C37 0.052(2) 0.132(4) 0.0279(16) -0.0040(19) 0.0101(14) 0.016(2)
C38 0.062(2) 0.089(3) 0.0185(13) 0.0066(14) -0.0019(13) -0.0217(18)
C39 0.069(2) 0.0443(16) 0.0267(14) 0.0086(12) -0.0180(14) -0.0099(14)
C40 0.0469(15) 0.0342(13) 0.0246(12) 0.0011(10) -0.0086(11) 0.0003(11)
O1W 0.097(3) 0.110(3) 0.107(3) -0.029(2) 0.020(2) 0.038(2)
O2W 0.214(5) 0.115(3) 0.108(3) -0.055(2) -0.051(3) 0.070(3)
N1 0.0612(18) 0.074(2) 0.0497(17) -0.0156(15) 0.0109(14) 0.0013(15)
N2 0.0571(18) 0.089(2) 0.071(2) -0.0246(18) 0.0050(16) 0.0036(17)
C1 0.056(2) 0.097(3) 0.057(2) -0.035(2) 0.0173(18) -0.019(2)
C2 0.085(3) 0.100(3) 0.049(2) -0.015(2) 0.002(2) -0.032(3)
C3 0.072(3) 0.100(3) 0.065(3) -0.008(2) -0.008(2) -0.016(2)
C4 0.051(2) 0.085(3) 0.070(3) -0.013(2) 0.0004(18) -0.0044(19)
C5 0.0500(18) 0.061(2) 0.0479(18) -0.0184(15) 0.0083(15) -0.0150(15)
C6 0.0494(18) 0.064(2) 0.0519(19) -0.0225(16) 0.0048(15) -0.0091(16)
C7 0.076(3) 0.077(3) 0.051(2) -0.0157(18) -0.0008(19) 0.007(2)
N3 0.0570(15) 0.0447(13) 0.0270(11) 0.0074(10) -0.0037(11) -0.0202(12)
N4 0.0361(12) 0.0350(12) 0.0410(13) 0.0081(10) -0.0101(10) 0.0000(9)
C8 0.062(2) 0.0408(17) 0.069(2) -0.0009(15) -0.0410(18) 0.0018(14)
C9 0.0351(17) 0.060(2) 0.109(3) -0.026(2) -0.0284(19) 0.0079(15)
C10 0.0360(16) 0.064(2) 0.075(2) -0.0223(19) 0.0051(16) -0.0158(15)
C11 0.0482(17) 0.0461(16) 0.0378(15) 0.0010(13) 0.0017(13) -0.0164(13)
C12 0.0338(13) 0.0272(12) 0.0299(13) 0.0025(10) -0.0055(10) -0.0047(10)
C13 0.0431(15) 0.0287(13) 0.0338(13) 0.0023(10) -0.0139(11) -0.0079(11)
C14 0.0372(14) 0.0460(16) 0.0430(16) -0.0050(13) 0.0017(12) -0.0069(12)
N5 0.0426(13) 0.0475(13) 0.0286(11) -0.0139(10) -0.0095(10) 0.0085(10)
N6 0.0444(13) 0.0469(13) 0.0294(11) -0.0084(10) -0.0119(10) -0.0067(10)
C15 0.0586(19) 0.0529(18) 0.0377(16) -0.0217(14) -0.0044(14) -0.0004(15)
C16 0.0491(19) 0.081(3) 0.067(2) -0.038(2) 0.0003(17) 0.0125(17)
C17 0.0432(19) 0.110(3) 0.084(3) -0.056(3) -0.0214(19) 0.023(2)
C18 0.0474(17) 0.084(2) 0.054(2) -0.0395(18) -0.0234(15) 0.0202(17)
C19 0.0389(14) 0.0406(15) 0.0366(14) -0.0163(12) -0.0106(12) 0.0105(11)
C20 0.0431(15) 0.0353(14) 0.0329(14) -0.0094(11) -0.0115(11) 0.0003(11)
C21 0.0402(15) 0.0447(16) 0.0356(14) -0.0075(12) -0.0091(12) 0.0006(12)
N7 0.0213(10) 0.0520(14) 0.0536(15) -0.0129(12) -0.0008(10) 0.0004(10)
N8 0.0362(12) 0.0412(12) 0.0325(12) 0.0065(9) -0.0085(9) -0.0051(10)
C22 0.073(2) 0.0498(18) 0.0303(15) 0.0036(13) -0.0135(15) -0.0034(16)
C23 0.0460(16) 0.0493(17) 0.0397(16) -0.0034(13) 0.0077(13) -0.0066(13)
C24 0.0222(12) 0.0436(15) 0.0452(16) -0.0025(12) -0.0016(11) 0.0009(11)
C25 0.0223(11) 0.0284(12) 0.0316(12) 0.0013(10) -0.0064(9) -0.0018(9)
C26 0.0227(11) 0.0322(13) 0.0404(14) -0.0061(11) -0.0082(10) 0.0024(9)
C27 0.0477(17) 0.0406(16) 0.0515(18) -0.0022(13) -0.0267(14) 0.0074(13)
C28 0.0406(15) 0.0493(17) 0.0397(16) -0.0050(13) 0.0091(13) -0.0134(13)

loop_
_atom_type_symbol
_atom_type_description
_atom_type_scat_dispersion_real
_atom_type_scat_dispersion_imag
_atom_type_scat_source
C C 0.0033 0.0016 'International Tables Vol C Tables 4.2.6.8 and 6.1.1.4'
H H 0.0000 0.0000 'International Tables Vol C Tables 4.2.6.8 and 6.1.1.4'
Mo Mo -1.6832 0.6857 'International Tables Vol C Tables 4.2.6.8 and 6.1.1.4'
N N 0.0061 0.0033 'International Tables Vol C Tables 4.2.6.8 and 6.1.1.4'
O O 0.0106 0.0060 'International Tables Vol C Tables 4.2.6.8 and 6.1.1.4'
P P 0.1023 0.0942 'International Tables Vol C Tables 4.2.6.8 and 6.1.1.4'

loop_
_geom_angle_atom_site_label_1
_geom_angle_atom_site_label_2
_geom_angle_atom_site_label_3
_geom_angle
_geom_angle_site_symmetry_1
_geom_angle_site_symmetry_3
O8 Mo1 O14 83.96(5) . .
O11 Mo1 O8 79.13(6) . .
O11 Mo1 O14 84.97(6) . .
O11 Mo1 O15 146.94(6) . .
O12 Mo1 O8 169.98(7) . .
O12 Mo1 O11 98.81(7) . .
O12 Mo1 O14 86.09(7) . .
O12 Mo1 O15 100.59(7) . .
O13 Mo1 O8 86.38(7) . .
O13 Mo1 O11 102.79(8) . .
O13 Mo1 O12 103.63(8) . .
O13 Mo1 O14 166.26(7) . .
O13 Mo1 O15 98.33(7) . .
O15 Mo1 O8 77.12(6) . .
O15 Mo1 O14 70.00(6) . .
O14 Mo2 O19 71.54(5) . .
O15 Mo2 O14 72.82(6) . .
O15 Mo2 O18 152.34(6) . .
O15 Mo2 O19 88.36(6) . .
O16 Mo2 O14 99.28(7) . .
O16 Mo2 O15 100.20(8) . .
O16 Mo2 O17 103.75(9) . .
O16 Mo2 O18 96.69(8) . .
O16 Mo2 O19 165.18(7) . .
O17 Mo2 O14 156.31(7) . .
O17 Mo2 O15 97.48(8) . .
O17 Mo2 O18 99.58(8) . .
O17 Mo2 O19 86.91(7) . .
O18 Mo2 O14 82.99(6) . .
O18 Mo2 O19 71.06(6) . .
O1 Mo3 O3 103.08(8) . .
O1 Mo3 O18 99.02(8) . .
O1 Mo3 O19 168.45(7) . .
O1 Mo3 O20 88.20(7) . .
O2 Mo3 O1 103.69(9) . .
O2 Mo3 O3 97.83(8) . .
O2 Mo3 O18 103.62(8) . .
O2 Mo3 O19 86.75(7) . .
O2 Mo3 O20 166.33(7) . .
O3 Mo3 O18 144.42(7) . .
O3 Mo3 O19 79.97(6) . .
O3 Mo3 O20 72.54(6) . .
O18 Mo3 O19 73.36(6) . .
O18 Mo3 O20 80.72(6) . .
O19 Mo3 O20 82.07(5) . .
O3 Mo4 O7 81.50(6) . .
O3 Mo4 O20 71.88(6) . .
O4 Mo4 O3 101.09(8) . .
O4 Mo4 O6 98.78(8) . .
O4 Mo4 O7 158.79(8) . .
O4 Mo4 O20 88.02(7) . .
O5 Mo4 O3 95.20(8) . .
O5 Mo4 O4 104.38(9) . .
O5 Mo4 O6 98.59(8) . .
O5 Mo4 O7 96.28(7) . .
O5 Mo4 O20 163.82(7) . .
O6 Mo4 O3 152.12(7) . .
O6 Mo4 O7 73.02(6) . .
O6 Mo4 O20 89.56(6) . .
O7 Mo4 O20 72.66(5) . .
O6 Mo5 O7 69.78(6) . .
O6 Mo5 O21 77.71(6) . .
O9 Mo5 O6 98.00(8) . .
O9 Mo5 O7 84.94(7) . .
O9 Mo5 O10 103.06(9) . .
O9 Mo5 O11 100.16(8) . .
O9 Mo5 O21 170.36(7) . .
O10 Mo5 O6 99.52(8) . .
O10 Mo5 O7 167.67(8) . .
O10 Mo5 O11 102.35(8) . .
O10 Mo5 O21 86.25(7) . .
O11 Mo5 O6 147.46(6) . .
O11 Mo5 O7 85.17(6) . .
O11 Mo5 O21 79.98(6) . .
O21 Mo5 O7 85.46(5) . .
O14 P1 C32 106.38(9) . .
O20 P1 O14 111.45(9) . .
O20 P1 C32 110.19(10) . .
O21 P1 O14 109.13(9) . .
O21 P1 O20 111.39(9) . .
O21 P1 C32 108.12(9) . .
O7 P2 C35 107.78(10) . .
O8 P2 O7 109.20(9) . .
O8 P2 O19 111.18(9) . .
O8 P2 C35 104.88(10) . .
O19 P2 O7 112.58(9) . .
O19 P2 C35 110.87(10) . .
Mo3 O3 Mo4 124.46(8) . .
Mo4 O6 Mo5 121.05(8) . .
Mo4 O7 Mo5 95.75(5) . .
P2 O7 Mo4 131.17(9) . .
P2 O7 Mo5 132.43(9) . .
P2 O8 Mo1 122.42(8) . .
Mo5 O11 Mo1 147.34(9) . .
Mo2 O14 Mo1 96.15(5) . .
P1 O14 Mo1 133.15(8) . .
P1 O14 Mo2 130.57(9) . .
Mo2 O15 Mo1 120.94(8) . .
Mo3 O18 Mo2 124.70(8) . .
Mo3 O19 Mo2 90.86(5) . .
P2 O19 Mo2 124.37(8) . .
P2 O19 Mo3 126.02(9) . .
Mo3 O20 Mo4 90.97(5) . .
P1 O20 Mo3 125.67(8) . .
P1 O20 Mo4 125.60(9) . .
P1 O21 Mo5 120.73(8) . .
C30 C29 H29 119.8 . .
C30 C29 C34 120.4(2) . .
C34 C29 H29 119.8 . .
C29 C30 H30 120.0 . .
C29 C30 C31 120.1(3) . .
C31 C30 H30 120.0 . .
C30 C31 H31 120.1 . .
C32 C31 C30 119.8(2) . .
C32 C31 H31 120.1 . .
C31 C32 P1 121.68(18) . .
C31 C32 C33 119.7(2) . .
C33 C32 P1 118.48(18) . .
C32 C33 H33 120.0 . .
C34 C33 C32 120.0(2) . .
C34 C33 H33 120.0 . .
C29 C34 C33 120.0(3) . .
C29 C34 H34 120.0 . .
C33 C34 H34 120.0 . .
C36 C35 P2 119.86(19) . .
C36 C35 C40 118.9(2) . .
C40 C35 P2 120.78(18) . .
C35 C36 H36 120.0 . .
C35 C36 C37 120.1(3) . .
C37 C36 H36 120.0 . .
C36 C37 H37 119.9 . .
C38 C37 C36 120.3(3) . .
C38 C37 H37 119.9 . .
C37 C38 H38 119.9 . .
C39 C38 C37 120.3(3) . .
C39 C38 H38 119.9 . .
C38 C39 H39 120.1 . .
C38 C39 C40 119.9(3) . .
C40 C39 H39 120.1 . .
C35 C40 H40 119.7 . .
C39 C40 C35 120.6(3) . .
C39 C40 H40 119.7 . .
H1WA O1W H1WB 102(6) . .
H2WA O2W H2WB 98.2(16) . .
C5 N1 H1 125.9 . .
C7 N1 H1 125.9 . .
C7 N1 C5 108.1(3) . .
C6 N2 H2 126.1 . .
C7 N2 H2 126.1 . .
C7 N2 C6 107.8(3) . .
C2 C1 H1A 121.9 . .
C2 C1 C6 116.2(4) . .
C6 C1 H1A 121.9 . .
C1 C2 H2A 119.0 . .
C1 C2 C3 122.0(4) . .
C3 C2 H2A 119.0 . .
C2 C3 H3 119.4 . .
C4 C3 C2 121.2(4) . .
C4 C3 H3 119.4 . .
C3 C4 H4 121.4 . .
C5 C4 C3 117.2(4) . .
C5 C4 H4 121.4 . .
N1 C5 C4 131.8(3) . .
N1 C5 C6 107.4(3) . .
C4 C5 C6 120.8(3) . .
C1 C6 N2 131.9(3) . .
C1 C6 C5 122.6(4) . .
C5 C6 N2 105.5(3) . .
N1 C7 H7 124.5 . .
N2 C7 N1 111.1(4) . .
N2 C7 H7 124.5 . .
C13 N3 H3A 125.3 . .
C14 N3 H3A 125.3 . .
C14 N3 C13 109.5(2) . .
C12 N4 H4A 125.5 . .
C14 N4 H4A 125.5 . .
C14 N4 C12 109.1(2) . .
C9 C8 H8 122.0 . .
C9 C8 C13 115.9(3) . .
C13 C8 H8 122.0 . .
C8 C9 H9 118.8 . .
C8 C9 C10 122.3(3) . .
C10 C9 H9 118.8 . .
C9 C10 H10 119.1 . .
C11 C10 C9 121.8(3) . .
C11 C10 H10 119.1 . .
C10 C11 H11 122.0 . .
C10 C11 C12 116.1(3) . .
C12 C11 H11 122.0 . .
C11 C12 N4 132.0(2) . .
C11 C12 C13 122.1(3) . .
C13 C12 N4 105.8(2) . .
N3 C13 C12 105.7(2) . .
C8 C13 N3 132.6(3) . .
C8 C13 C12 121.7(3) . .
N3 C14 N4 109.9(2) . .
N3 C14 H14 125.1 . .
N4 C14 H14 125.1 . .
C19 N5 H5 125.9 . .
C21 N5 H5 125.9 . .
C21 N5 C19 108.2(2) . .
C20 N6 H6 125.6 . .
C21 N6 H6 125.6 . .
C21 N6 C20 108.8(2) . .
C16 C15 H15 121.7 . .
C16 C15 C20 116.5(3) . .
C20 C15 H15 121.7 . .
C15 C16 H16 119.4 . .
C15 C16 C17 121.2(3) . .
C17 C16 H16 119.4 . .
C16 C17 H17 118.7 . .
C18 C17 C16 122.5(3) . .
C18 C17 H17 118.7 . .
C17 C18 H18 121.9 . .
C17 C18 C19 116.2(3) . .
C19 C18 H18 121.9 . .
N5 C19 C18 132.3(3) . .
N5 C19 C20 106.5(2) . .
C18 C19 C20 121.3(3) . .
N6 C20 C19 105.9(2) . .
C15 C20 N6 131.9(3) . .
C15 C20 C19 122.2(3) . .
N5 C21 N6 110.6(2) . .
N5 C21 H21 124.7 . .
N6 C21 H21 124.7 . .
C26 N7 H7A 125.6 . .
C28 N7 H7A 125.6 . .
C28 N7 C26 108.8(2) . .
C25 N8 H8A 125.8 . .
C28 N8 H8A 125.8 . .
C28 N8 C25 108.5(2) . .
C23 C22 H22 118.9 . .
C27 C22 H22 118.9 . .
C27 C22 C23 122.2(3) . .
C22 C23 H23 119.2 . .
C24 C23 C22 121.6(3) . .
C24 C23 H23 119.2 . .
C23 C24 H24 121.7 . .
C23 C24 C25 116.7(2) . .
C25 C24 H24 121.7 . .
N8 C25 C26 106.5(2) . .
C24 C25 N8 131.6(2) . .
C24 C25 C26 121.9(2) . .
N7 C26 C25 105.7(2) . .
N7 C26 C27 133.0(2) . .
C27 C26 C25 121.3(2) . .
C22 C27 C26 116.3(3) . .
C22 C27 H27 121.8 . .
C26 C27 H27 121.8 . .
N7 C28 N8 110.5(2) . .
N7 C28 H28 124.8 . .
N8 C28 H28 124.8 . .

loop_
_geom_bond_atom_site_label_1
_geom_bond_atom_site_label_2
_geom_bond_distance
_geom_bond_site_symmetry_2
Mo1 O8 2.2529(15) .
Mo1 O11 1.9203(15) .
Mo1 O12 1.7124(16) .
Mo1 O13 1.7059(17) .
Mo1 O14 2.3409(15) .
Mo1 O15 1.9556(15) .
Mo2 O14 2.2219(14) .
Mo2 O15 1.9472(15) .
Mo2 O16 1.6962(17) .
Mo2 O17 1.7014(16) .
Mo2 O18 1.9531(16) .
Mo2 O19 2.4491(15) .
Mo3 O1 1.7119(17) .
Mo3 O2 1.7026(17) .
Mo3 O3 1.9105(16) .
Mo3 O18 1.9235(16) .
Mo3 O19 2.3704(15) .
Mo3 O20 2.3915(15) .
Mo4 O3 1.9471(16) .
Mo4 O4 1.7055(18) .
Mo4 O5 1.7046(17) .
Mo4 O6 1.9407(16) .
Mo4 O7 2.2330(15) .
Mo4 O20 2.3954(15) .
Mo5 O6 1.9700(17) .
Mo5 O7 2.3559(15) .
Mo5 O9 1.7055(17) .
Mo5 O10 1.7071(17) .
Mo5 O11 1.9167(16) .
Mo5 O21 2.2729(15) .
P1 O14 1.5500(15) .
P1 O20 1.5353(16) .
P1 O21 1.5232(15) .
P1 C32 1.795(2) .
P2 O7 1.5407(15) .
P2 O8 1.5224(16) .
P2 O19 1.5283(15) .
P2 C35 1.795(2) .
C29 H29 0.9300 .
C29 C30 1.378(4) .
C29 C34 1.381(4) .
C30 H30 0.9300 .
C30 C31 1.399(4) .
C31 H31 0.9300 .
C31 C32 1.387(3) .
C32 C33 1.397(3) .
C33 H33 0.9300 .
C33 C34 1.389(3) .
C34 H34 0.9300 .
C35 C36 1.378(4) .
C35 C40 1.390(3) .
C36 H36 0.9300 .
C36 C37 1.389(4) .
C37 H37 0.9300 .
C37 C38 1.375(5) .
C38 H38 0.9300 .
C38 C39 1.362(5) .
C39 H39 0.9300 .
C39 C40 1.389(4) .
C40 H40 0.9300 .
O1W H1WA 0.89(2) .
O1W H1WB 0.75(6) .
O2W H2WA 0.903(14) .
O2W H2WB 0.904(10) .
N1 H1 0.8600 .
N1 C5 1.374(4) .
N1 C7 1.314(5) .
N2 H2 0.8600 .
N2 C6 1.405(5) .
N2 C7 1.313(5) .
C1 H1A 0.9300 .
C1 C2 1.370(6) .
C1 C6 1.378(5) .
C2 H2A 0.9300 .
C2 C3 1.386(6) .
C3 H3 0.9300 .
C3 C4 1.378(5) .
C4 H4 0.9300 .
C4 C5 1.377(5) .
C5 C6 1.378(4) .
C7 H7 0.9300 .
N3 H3A 0.8600 .
N3 C13 1.387(4) .
N3 C14 1.309(4) .
N4 H4A 0.8600 .
N4 C12 1.391(3) .
N4 C14 1.313(4) .
C8 H8 0.9300 .
C8 C9 1.377(5) .
C8 C13 1.385(4) .
C9 H9 0.9300 .
C9 C10 1.397(6) .
C10 H10 0.9300 .
C10 C11 1.370(5) .
C11 H11 0.9300 .
C11 C12 1.389(4) .
C12 C13 1.389(3) .
C14 H14 0.9300 .
N5 H5 0.8600 .
N5 C19 1.392(3) .
N5 C21 1.319(3) .
N6 H6 0.8600 .
N6 C20 1.385(3) .
N6 C21 1.320(3) .
C15 H15 0.9300 .
C15 C16 1.379(5) .
C15 C20 1.385(4) .
C16 H16 0.9300 .
C16 C17 1.403(5) .
C17 H17 0.9300 .
C17 C18 1.374(5) .
C18 H18 0.9300 .
C18 C19 1.393(4) .
C19 C20 1.396(4) .
C21 H21 0.9300 .
N7 H7A 0.8600 .
N7 C26 1.389(3) .
N7 C28 1.315(4) .
N8 H8A 0.8600 .
N8 C25 1.386(3) .
N8 C28 1.316(4) .
C22 H22 0.9300 .
C22 C23 1.396(4) .
C22 C27 1.377(4) .
C23 H23 0.9300 .
C23 C24 1.371(4) .
C24 H24 0.9300 .
C24 C25 1.385(3) .
C25 C26 1.392(3) .
C26 C27 1.392(4) .
C27 H27 0.9300 .
C28 H28 0.9300 .

loop_
_geom_hbond_atom_site_label_D
_geom_hbond_atom_site_label_H
_geom_hbond_atom_site_label_A
_geom_hbond_distance_DH
_geom_hbond_distance_HA
_geom_hbond_distance_DA
_geom_hbond_angle_DHA
_geom_hbond_site_symmetry_A
N1 H1 O10 0.86 2.44 2.914(4) 115.1 1_655
N1 H1 O21 0.86 2.09 2.944(3) 170.5 1_655
N2 H2 O1W 0.86 1.87 2.695(5) 161.0 .
C7 H7 O10 0.93 2.46 2.947(4) 112.6 1_655
N3 H3A O2 0.86 2.51 3.255(3) 145.6 .
N3 H3A O3 0.86 2.15 2.853(3) 138.3 .
N4 H4A O6 0.86 2.11 2.963(3) 173.4 2_665
N4 H4A O9 0.86 2.59 3.051(3) 114.8 2_665
C8 H8 O9 0.93 2.57 3.290(3) 134.6 1_655
C14 H14 O5 0.93 2.40 3.013(4) 123.4 2_665
C14 H14 O5 0.93 2.38 3.219(3) 149.4 .
N5 H5 O15 0.86 1.88 2.699(3) 159.2 2_655
N6 H6 O8 0.86 1.83 2.693(3) 175.0 .
C15 H15 O11 0.93 2.65 3.524(3) 156.8 .
C18 H18 O17 0.93 2.36 3.098(3) 136.6 2_655
C21 H21 O13 0.93 2.44 3.160(3) 134.0 2_655
N7 H7A O12 0.86 2.03 2.756(3) 141.8 .
N8 H8A O18 0.86 1.90 2.734(3) 163.5 1_455
C27 H27 O16 0.93 2.50 3.318(3) 146.6 2_656
C27 H27 O17 0.93 2.50 3.264(3) 139.0 2_656
C28 H28 O11 0.93 2.37 3.165(3) 143.2 .

loop_
_geom_torsion_atom_site_label_1
_geom_torsion_atom_site_label_2
_geom_torsion_atom_site_label_3
_geom_torsion_atom_site_label_4
_geom_torsion
_geom_torsion_site_symmetry_1
_geom_torsion_site_symmetry_2
_geom_torsion_site_symmetry_3
_geom_torsion_site_symmetry_4
P1 C32 C33 C34 -173.6(2) . . . .
P2 C35 C36 C37 171.9(3) . . . .
P2 C35 C40 C39 -172.4(2) . . . .
O7 P2 O8 Mo1 -60.24(11) . . . .
O7 P2 O19 Mo2 93.83(11) . . . .
O7 P2 O19 Mo3 -27.50(13) . . . .
O7 P2 C35 C36 159.6(2) . . . .
O7 P2 C35 C40 -28.1(2) . . . .
O8 P2 O7 Mo4 171.94(10) . . . .
O8 P2 O7 Mo5 3.47(14) . . . .
O8 P2 O19 Mo2 -29.08(12) . . . .
O8 P2 O19 Mo3 -150.41(9) . . . .
O8 P2 C35 C36 -84.1(2) . . . .
O8 P2 C35 C40 88.1(2) . . . .
O14 P1 O20 Mo3 -29.35(13) . . . .
O14 P1 O20 Mo4 93.29(11) . . . .
O14 P1 O21 Mo5 -59.36(12) . . . .
O14 P1 C32 C31 151.64(19) . . . .
O14 P1 C32 C33 -33.1(2) . . . .
O19 P2 O7 Mo4 47.93(14) . . . .
O19 P2 O7 Mo5 -120.54(11) . . . .
O19 P2 O8 Mo1 64.59(11) . . . .
O19 P2 C35 C36 36.0(3) . . . .
O19 P2 C35 C40 -151.78(19) . . . .
O20 P1 O14 Mo1 -121.90(11) . . . .
O20 P1 O14 Mo2 53.04(13) . . . .
O20 P1 O21 Mo5 64.11(12) . . . .
O20 P1 C32 C31 30.7(2) . . . .
O20 P1 C32 C33 -154.00(18) . . . .
O21 P1 O14 Mo1 1.54(14) . . . .
O21 P1 O14 Mo2 176.47(10) . . . .
O21 P1 O20 Mo3 -151.50(9) . . . .
O21 P1 O20 Mo4 -28.86(13) . . . .
O21 P1 C32 C31 -91.3(2) . . . .
O21 P1 C32 C33 84.0(2) . . . .
C29 C30 C31 C32 0.0(4) . . . .
C30 C29 C34 C33 -1.7(4) . . . .
C30 C31 C32 P1 173.5(2) . . . .
C30 C31 C32 C33 -1.8(4) . . . .
C31 C32 C33 C34 1.8(4) . . . .
C32 P1 O14 Mo1 117.96(12) . . . .
C32 P1 O14 Mo2 -67.10(13) . . . .
C32 P1 O20 Mo3 88.51(12) . . . .
C32 P1 O20 Mo4 -148.85(10) . . . .
C32 P1 O21 Mo5 -174.68(10) . . . .
C32 C33 C34 C29 -0.1(4) . . . .
C34 C29 C30 C31 1.7(5) . . . .
C35 P2 O7 Mo4 -74.65(13) . . . .
C35 P2 O7 Mo5 116.88(12) . . . .
C35 P2 O8 Mo1 -175.52(10) . . . .
C35 P2 O19 Mo2 -145.35(10) . . . .
C35 P2 O19 Mo3 93.33(12) . . . .
C35 C36 C37 C38 0.3(6) . . . .
C36 C35 C40 C39 -0.1(4) . . . .
C36 C37 C38 C39 0.5(6) . . . .
C37 C38 C39 C40 -1.1(5) . . . .
C38 C39 C40 C35 1.0(4) . . . .
C40 C35 C36 C37 -0.5(5) . . . .
N1 C5 C6 N2 -0.7(4) . . . .
N1 C5 C6 C1 178.5(3) . . . .
C1 C2 C3 C4 -0.7(7) . . . .
C2 C1 C6 N2 179.2(4) . . . .
C2 C1 C6 C5 0.2(6) . . . .
C2 C3 C4 C5 -0.3(6) . . . .
C3 C4 C5 N1 -178.5(4) . . . .
C3 C4 C5 C6 1.3(6) . . . .
C4 C5 C6 N2 179.5(3) . . . .
C4 C5 C6 C1 -1.3(5) . . . .
C5 N1 C7 N2 1.2(5) . . . .
C6 N2 C7 N1 -1.6(5) . . . .
C6 C1 C2 C3 0.7(6) . . . .
C7 N1 C5 C4 179.5(4) . . . .
C7 N1 C5 C6 -0.3(4) . . . .
C7 N2 C6 C1 -177.7(4) . . . .
C7 N2 C6 C5 1.4(4) . . . .
N4 C12 C13 N3 -1.5(3) . . . .
N4 C12 C13 C8 179.5(3) . . . .
C8 C9 C10 C11 -0.8(5) . . . .
C9 C8 C13 N3 -178.3(3) . . . .
C9 C8 C13 C12 0.4(4) . . . .
C9 C10 C11 C12 -0.9(5) . . . .
C10 C11 C12 N4 -179.7(3) . . . .
C10 C11 C12 C13 2.4(4) . . . .
C11 C12 C13 N3 176.9(2) . . . .
C11 C12 C13 C8 -2.2(4) . . . .
C12 N4 C14 N3 -1.3(3) . . . .
C13 N3 C14 N4 0.3(3) . . . .
C13 C8 C9 C10 1.1(5) . . . .
C14 N3 C13 C8 179.7(3) . . . .
C14 N3 C13 C12 0.8(3) . . . .
C14 N4 C12 C11 -176.4(3) . . . .
C14 N4 C12 C13 1.8(3) . . . .
N5 C19 C20 N6 0.3(3) . . . .
N5 C19 C20 C15 -179.1(3) . . . .
C15 C16 C17 C18 -0.5(7) . . . .
C16 C15 C20 N6 -179.9(3) . . . .
C16 C15 C20 C19 -0.6(5) . . . .
C16 C17 C18 C19 1.1(7) . . . .
C17 C18 C19 N5 179.0(4) . . . .
C17 C18 C19 C20 -1.4(5) . . . .
C18 C19 C20 N6 -179.3(3) . . . .
C18 C19 C20 C15 1.3(5) . . . .
C19 N5 C21 N6 0.0(3) . . . .
C20 N6 C21 N5 0.2(3) . . . .
C20 C15 C16 C17 0.2(6) . . . .
C21 N5 C19 C18 179.4(4) . . . .
C21 N5 C19 C20 -0.2(3) . . . .
C21 N6 C20 C15 179.0(3) . . . .
C21 N6 C20 C19 -0.3(3) . . . .
N7 C26 C27 C22 -178.5(3) . . . .
N8 C25 C26 N7 0.2(3) . . . .
N8 C25 C26 C27 -179.3(2) . . . .
C22 C23 C24 C25 0.0(4) . . . .
C23 C22 C27 C26 -0.4(5) . . . .
C23 C24 C25 N8 178.5(3) . . . .
C23 C24 C25 C26 0.4(4) . . . .
C24 C25 C26 N7 178.6(2) . . . .
C24 C25 C26 C27 -0.8(4) . . . .
C25 N8 C28 N7 -0.3(3) . . . .
C25 C26 C27 C22 0.8(4) . . . .
C26 N7 C28 N8 0.4(3) . . . .
C27 C22 C23 C24 0.0(5) . . . .
C28 N7 C26 C25 -0.3(3) . . . .
C28 N7 C26 C27 179.0(3) . . . .
C28 N8 C25 C24 -178.2(3) . . . .
C28 N8 C25 C26 0.1(3) . . . .
